data_1507375
loop_
_publ_author_name
'Parker, Kathlyn A.'
'Chang, Wonsuk'

_publ_section_title
;
 A synthesis of L-vancosamine derivatives from non-carbohydrate precursors
 by a short sequence based on the Marshall, McDonald, and Du Bois
 reactions.
;
_journal_issue 21
_journal_name_full 'Organic letters'
_journal_page_first 3891
_journal_page_last 3893
_journal_paper_doi 10.1021/ol035479p
_journal_volume 5
_journal_year 2003
_chemical_formula_sum 'C8 H11 N O3'
_chemical_formula_weight 169.18
_chemical_name_systematic
; 
 ? 
;
_space_group_IT_number 19
_symmetry_cell_setting orthorhombic
_symmetry_space_group_name_Hall 'P 2ac 2ab'
_symmetry_space_group_name_H-M 'P 21 21 21'
_atom_sites_solution_hydrogens geom
_atom_sites_solution_primary direct
_atom_sites_solution_secondary difmap
_audit_creation_method SHELXL-97
_cell_angle_alpha 90.00
_cell_angle_beta 90.00
_cell_angle_gamma 90.00
_cell_formula_units_Z 4
_cell_length_a 6.436(3)
_cell_length_b 10.506(4)
_cell_length_c 12.647(5)
_cell_measurement_temperature 273(2)
_cell_volume 855.1(6)
_computing_cell_refinement 'Bruker SMART'
_computing_data_collection 'Bruker SMART'
_computing_data_reduction 'Bruker SAINT'
_computing_molecular_graphics 'Bruker SHELXTL'
_computing_publication_material 'Bruker SHELXTL'
_computing_structure_refinement 'SHELXL-97 (Sheldrick, 1997)'
_computing_structure_solution 'SHELXS-97 (Sheldrick, 1990)'
_diffrn_ambient_temperature 273(2)
_diffrn_measured_fraction_theta_full 0.926
_diffrn_measured_fraction_theta_max 0.926
_diffrn_measurement_device_type 'CCD area detector'
_diffrn_measurement_method 'phi and omega scans'
_diffrn_radiation_monochromator graphite
_diffrn_radiation_source 'fine-focus sealed tube'
_diffrn_radiation_type MoK\a
_diffrn_radiation_wavelength 0.71073
_diffrn_reflns_av_R_equivalents 0.3585
_diffrn_reflns_av_sigmaI/netI 0.6625
_diffrn_reflns_limit_h_max 8
_diffrn_reflns_limit_h_min -7
_diffrn_reflns_limit_k_max 13
_diffrn_reflns_limit_k_min -13
_diffrn_reflns_limit_l_max 13
_diffrn_reflns_limit_l_min -16
_diffrn_reflns_number 5450
_diffrn_reflns_theta_full 28.61
_diffrn_reflns_theta_max 28.61
_diffrn_reflns_theta_min 2.52
_exptl_absorpt_coefficient_mu 0.101
_exptl_absorpt_correction_type none
_exptl_crystal_density_diffrn 1.314
_exptl_crystal_density_meas 0
_exptl_crystal_density_method 'not measured'
_exptl_crystal_F_000 360
_refine_diff_density_max 0.254
_refine_diff_density_min -0.425
_refine_diff_density_rms 0.080
_refine_ls_abs_structure_details 'Flack H D (1983), Acta Cryst. A39, 876-881'
_refine_ls_abs_structure_Flack 6(5)
_refine_ls_extinction_method none
_refine_ls_goodness_of_fit_ref 0.655
_refine_ls_hydrogen_treatment mixed
_refine_ls_matrix_type full
_refine_ls_number_parameters 117
_refine_ls_number_reflns 1971
_refine_ls_number_restraints 0
_refine_ls_restrained_S_all 0.655
_refine_ls_R_factor_all 0.3521
_refine_ls_R_factor_gt 0.0892
_refine_ls_shift/su_max 4.276
_refine_ls_shift/su_mean 0.115
_refine_ls_structure_factor_coef Fsqd
_refine_ls_weighting_details 'calc w=1/[\s^2^(Fo^2^)+(0.0512P)^2^+0.0000P] where P=(Fo^2^+2Fc^2^)/3'
_refine_ls_weighting_scheme calc
_refine_ls_wR_factor_gt 0.1443
_refine_ls_wR_factor_ref 0.2084
_reflns_number_gt 331
_reflns_number_total 1971
_reflns_threshold_expression >2sigma(I)
_cod_data_source_file ol035479psi20030805_070214.cif
_cod_data_source_block jwlbt
_cod_depositor_comments
;
The following automatic conversions were performed:

'_symmetry_cell_setting' value 'Orthorhombic' changed to
'orthorhombic' according to
/home/saulius/struct/CIF-dictionaries/cif_core.dic dictionary named
'cif_core.dic' version 2.4.1 from 2010-06-29.

Automatic conversion script
Id: cif_fix_values 1715 2011-07-08 13:25:40Z adriana 
;
_cod_original_sg_symbol_H-M P2(1)2(1)2(1)
_cod_database_code 1507375

loop_
_symmetry_equiv_pos_as_xyz
'x, y, z'
'-x+1/2, -y, z+1/2'
'-x, y+1/2, -z+1/2'
'x+1/2, -y+1/2, -z'

loop_
_atom_site_label
_atom_site_type_symbol
_atom_site_fract_x
_atom_site_fract_y
_atom_site_fract_z
_atom_site_U_iso_or_equiv
_atom_site_adp_type
_atom_site_occupancy
_atom_site_symmetry_multiplicity
_atom_site_calc_flag
_atom_site_refinement_flags
O3 O 0.0388(11) 0.3395(6) 0.9169(4) 0.0793(19) Uani 1 1 d .
O1 O -0.2074(9) 0.3625(5) 0.7200(4) 0.0689(18) Uani 1 1 d .
O2 O -0.2497(11) 0.2318(5) 0.5802(4) 0.086(2) Uani 1 1 d .
C3 C -0.0508(16) 0.4510(8) 0.7567(7) 0.061(3) Uani 1 1 d .
H3 H -0.092(10) 0.536(6) 0.732(5) 0.073 Uiso 1 1 calc .
N1 N 0.0553(13) 0.3418(7) 0.6106(5) 0.072(2) Uani 1 1 d .
H1 H 0.1212 0.3246 0.5531 0.086 Uiso 1 1 calc R
C7 C 0.2691(16) 0.3262(7) 0.7700(7) 0.070(3) Uani 1 1 d .
H7 H 0.3914 0.2922 0.7428 0.084 Uiso 1 1 calc R
C2 C 0.1411(15) 0.4156(9) 0.6982(7) 0.066(3) Uani 1 1 d .
C8 C -0.2504(14) 0.4788(8) 0.9256(6) 0.094(3) Uani 1 1 d .
H9A H -0.3205 0.5476 0.8907 0.141 Uiso 1 1 calc R
H9B H -0.2283 0.5004 0.9985 0.141 Uiso 1 1 calc R
H9C H -0.3339 0.4032 0.9213 0.141 Uiso 1 1 calc R
C1 C -0.1373(18) 0.3050(9) 0.6312(7) 0.069(3) Uani 1 1 d .
C4 C -0.0453(16) 0.4555(10) 0.8733(8) 0.077(3) Uani 1 1 d .
H4 H 0.048(12) 0.525(7) 0.894(6) 0.092 Uiso 1 1 calc .
C9 C 0.2818(15) 0.5250(8) 0.6577(6) 0.099(3) Uani 1 1 d .
H8A H 0.4020 0.4898 0.6236 0.149 Uiso 1 1 calc R
H8B H 0.3249 0.5767 0.7163 0.149 Uiso 1 1 calc R
H8C H 0.2058 0.5763 0.6082 0.149 Uiso 1 1 calc R
C5 C 0.2174(17) 0.2955(8) 0.8658(8) 0.082(3) Uani 1 1 d .
H6 H 0.3046 0.2407 0.9028 0.098 Uiso 1 1 calc R

loop_
_atom_site_aniso_label
_atom_site_aniso_U_11
_atom_site_aniso_U_22
_atom_site_aniso_U_33
_atom_site_aniso_U_23
_atom_site_aniso_U_13
_atom_site_aniso_U_12
O3 0.073(5) 0.095(5) 0.070(4) 0.005(4) -0.001(4) -0.013(5)
O1 0.059(5) 0.075(4) 0.073(4) -0.015(3) 0.005(3) 0.002(4)
O2 0.083(5) 0.094(5) 0.082(4) -0.016(3) -0.033(4) -0.004(5)
C3 0.054(7) 0.056(6) 0.073(7) -0.004(5) -0.002(6) 0.007(6)
N1 0.058(6) 0.100(6) 0.057(5) -0.009(4) -0.005(5) 0.015(5)
C7 0.054(7) 0.079(6) 0.076(6) 0.001(6) -0.007(6) -0.003(6)
C2 0.058(7) 0.076(7) 0.062(6) -0.009(5) 0.006(6) -0.001(6)
C8 0.078(7) 0.115(8) 0.089(7) -0.010(6) 0.029(8) 0.005(8)
C1 0.093(10) 0.062(7) 0.051(7) 0.001(5) -0.012(7) 0.025(7)
C4 0.060(8) 0.103(10) 0.067(7) 0.014(7) 0.001(6) -0.010(7)
C9 0.083(8) 0.108(8) 0.107(7) 0.023(6) 0.016(7) -0.016(8)
C5 0.080(9) 0.081(7) 0.084(7) 0.007(6) -0.011(7) 0.000(7)

loop_
_atom_type_symbol
_atom_type_description
_atom_type_scat_dispersion_real
_atom_type_scat_dispersion_imag
_atom_type_scat_source
C C 0.0033 0.0016 'International Tables Vol C Tables 4.2.6.8 and 6.1.1.4'
H H 0.0000 0.0000 'International Tables Vol C Tables 4.2.6.8 and 6.1.1.4'
N N 0.0061 0.0033 'International Tables Vol C Tables 4.2.6.8 and 6.1.1.4'
O O 0.0106 0.0060 'International Tables Vol C Tables 4.2.6.8 and 6.1.1.4'

loop_
_geom_angle_atom_site_label_1
_geom_angle_atom_site_label_2
_geom_angle_atom_site_label_3
_geom_angle
C5 O3 C4 114.3(7)
C1 O1 C3 108.8(7)
O1 C3 C4 110.9(8)
O1 C3 C2 104.9(6)
C4 C3 C2 119.0(9)
C1 N1 C2 111.0(8)
C5 C7 C2 124.3(10)
N1 C2 C3 101.4(7)
N1 C2 C7 109.0(7)
C3 C2 C7 107.6(8)
N1 C2 C9 111.3(8)
C3 C2 C9 117.6(8)
C7 C2 C9 109.4(8)
O2 C1 N1 128.8(10)
O2 C1 O1 121.0(10)
N1 C1 O1 110.1(9)
O3 C4 C3 111.4(8)
O3 C4 C8 107.4(8)
C3 C4 C8 115.3(9)
C7 C5 O3 124.1(9)

loop_
_geom_bond_atom_site_label_1
_geom_bond_atom_site_label_2
_geom_bond_distance
O3 C5 1.398(10)
O3 C4 1.443(10)
O1 C1 1.353(10)
O1 C3 1.447(9)
O2 C1 1.236(10)
C3 C4 1.475(11)
C3 C2 1.487(11)
N1 C1 1.325(10)
N1 C2 1.461(9)
C7 C5 1.298(9)
C7 C2 1.544(11)
C2 C9 1.551(10)
C8 C4 1.497(10)

loop_
_cod_related_entry_id
_cod_related_entry_database
_cod_related_entry_code
1 ChemSpider 21200304
